data_8100480
loop_
_publ_author_name
'Greatrex, B. W.'
'Taylor, D. K.'
'Tiekink, E. R. T.'

_publ_section_title
;
Crystal structure of (+-)-[(2R,3S)-3-(hydroxymethyl)oxiran-2-yl](phenyl)-
methanone, C~10~H~10~O~3~
;
_journal_issue 4
_journal_name_full 'Zeitschrift f\"ur Kristallographie - New Crystal Structures'
_journal_page_first 561
_journal_page_last 562
_journal_volume 218
_journal_year 2003
_chemical_formula_structural 'C10 H10 O3'
_chemical_formula_sum 'C10 H10 O3'
_chemical_formula_weight 178.18
_space_group_IT_number 29
_symmetry_cell_setting orthorhombic
_symmetry_space_group_name_Hall 'P 2c -2ac'
_symmetry_space_group_name_H-M 'P c a 21'
_cell_angle_alpha 90
_cell_angle_beta 90
_cell_angle_gamma 90
_cell_formula_units_Z 4
_cell_length_a 20.165(4)
_cell_length_b 5.6673(13)
_cell_length_c 7.5829(17)
_cell_measurement_temperature 223(2)
_cell_volume 866.6(3)
_diffrn_ambient_temperature 223(2)
_exptl_crystal_density_diffrn 1.366
_cod_database_code 8100480

loop_
_symmetry_equiv_pos_as_xyz
'x, y, z'
'-x, -y, z+1/2'
'-x+1/2, y, z+1/2'
'x+1/2, -y, z'

loop_
_atom_site_label
_atom_site_type_symbol
_atom_site_fract_x
_atom_site_fract_y
_atom_site_fract_z
_atom_site_U_iso_or_equiv
_atom_site_adp_type
_atom_site_occupancy
_atom_site_symmetry_multiplicity
_atom_site_Wyckoff_symbol
_atom_site_calc_flag
_atom_site_refinement_flags
_atom_site_disorder_assembly
_atom_site_disorder_group
O1 O 0.36401(12) -0.2300(4) 0.7886(6) 0.0463(8) Uani 1 4 a d . . .
O21 O 0.46341(14) 0.1010(5) 0.8163(4) 0.0399(7) Uani 1 4 a d . . .
O31 O 0.55056(13) 0.3827(5) 0.5611(6) 0.0513(9) Uani 1 4 a d . . .
H31 H 0.5608 0.2928 0.4791 0.077 Uiso 1 4 a calc R . .
C2 C 0.34673(16) -0.0271(6) 0.7700(5) 0.0298(7) Uani 1 4 a d . . .
C11 C 0.27578(16) 0.0404(6) 0.7493(5) 0.0273(7) Uani 1 4 a d . . .
C12 C 0.22746(18) -0.1230(6) 0.8013(6) 0.0346(9) Uani 1 4 a d . . .
H12 H 0.2402 -0.2684 0.8504 0.042 Uiso 1 4 a calc R . .
C13 C 0.16099(19) -0.0703(7) 0.7804(6) 0.0398(9) Uani 1 4 a d . . .
H13 H 0.1286 -0.1803 0.8150 0.048 Uiso 1 4 a calc R . .
C14 C 0.14166(19) 0.1465(8) 0.7077(7) 0.0420(10) Uani 1 4 a d . . .
H14 H 0.0964 0.1813 0.6925 0.050 Uiso 1 4 a calc R . .
C15 C 0.1892(2) 0.3084(6) 0.6587(6) 0.0383(9) Uani 1 4 a d . . .
H15 H 0.1763 0.4544 0.6108 0.046 Uiso 1 4 a calc R . .
C16 C 0.25639(19) 0.2565(6) 0.6801(6) 0.0322(8) Uani 1 4 a d . . .
H16 H 0.2886 0.3681 0.6475 0.039 Uiso 1 4 a calc R . .
C22 C 0.39799(15) 0.1697(6) 0.7679(5) 0.0289(7) Uani 1 4 a d . . .
H22 H 0.3830 0.3270 0.8083 0.035 Uiso 1 4 a calc R . .
C23 C 0.45104(15) 0.1654(6) 0.6353(5) 0.0292(8) Uani 1 4 a d . . .
H23 H 0.4498 0.0353 0.5482 0.035 Uiso 1 4 a calc R . .
C32 C 0.48132(17) 0.3942(6) 0.5753(6) 0.0344(9) Uani 1 4 a d . . .
H32A H 0.4626 0.4370 0.4603 0.041 Uiso 1 4 a calc R . .
H32B H 0.4695 0.5188 0.6592 0.041 Uiso 1 4 a calc R . .

loop_
_atom_site_aniso_label
_atom_site_aniso_U_11
_atom_site_aniso_U_22
_atom_site_aniso_U_33
_atom_site_aniso_U_23
_atom_site_aniso_U_13
_atom_site_aniso_U_12
O1 0.0384(13) 0.0227(12) 0.078(2) -0.0033(15) -0.0034(16) 0.0042(10)
O21 0.0368(14) 0.0437(14) 0.0391(17) 0.0086(14) -0.0089(12) -0.0005(11)
O31 0.0337(15) 0.0484(18) 0.072(2) 0.0020(18) 0.0003(15) 0.0010(12)
C2 0.0348(17) 0.0228(15) 0.0318(19) -0.0010(16) 0.0014(15) -0.0010(12)
C11 0.0315(15) 0.0243(14) 0.0262(17) -0.0059(14) 0.0005(14) -0.0009(12)
C12 0.043(2) 0.0268(16) 0.034(2) -0.0061(16) 0.0007(16) -0.0013(13)
C13 0.0367(18) 0.042(2) 0.040(2) -0.011(2) 0.0041(18) -0.0074(15)
C14 0.0338(18) 0.047(2) 0.046(2) -0.0201(19) -0.0074(18) 0.0041(16)
C15 0.048(2) 0.0306(16) 0.037(2) -0.0097(17) -0.0107(19) 0.0086(15)
C16 0.0404(19) 0.0218(14) 0.0345(19) -0.0064(15) -0.0027(17) -0.0018(13)
C22 0.0273(16) 0.0244(14) 0.035(2) -0.0015(17) -0.0002(15) 0.0000(11)
C23 0.0203(15) 0.0305(16) 0.037(2) -0.0023(16) -0.0024(13) 0.0039(12)
C32 0.0256(16) 0.0328(17) 0.045(2) 0.0039(17) -0.0019(16) 0.0023(13)

loop_
_geom_bond_atom_site_label_1
_geom_bond_atom_site_label_2
_geom_bond_distance
_geom_bond_site_symmetry_2
_geom_bond_publ_flag
O1 C2 1.210(4) . ?
O21 C22 1.424(4) . ?
O21 C23 1.442(5) . ?
O31 C32 1.402(4) . ?
O31 H31 0.8300 . ?
C2 C11 1.489(5) . ?
C2 C22 1.521(5) . ?
C11 C12 1.401(5) . ?
C11 C16 1.389(5) . ?
C12 C13 1.382(6) . ?
C12 H12 0.9400 . ?
C13 C14 1.402(7) . ?
C13 H13 0.9400 . ?
C14 C15 1.377(6) . ?
C14 H14 0.9400 . ?
C15 C16 1.397(5) . ?
C15 H15 0.9400 . ?
C16 H16 0.9400 . ?
C22 C23 1.468(5) . ?
C22 H22 0.9900 . ?
C23 C32 1.504(5) . ?
C23 H23 0.9900 . ?
C32 H32A 0.9800 . ?
C32 H32B 0.9800 . ?
